data_4125390
loop_
_publ_author_name
'Villar-Acevedo, Gloria'
'Lugo-Mas, Priscilla'
'Blakely, Maike N.'
'Rees, Julian A.'
'Ganas, Abbie S.'
'Hanada, Erin M.'
'Kaminsky, Werner'
'Kovacs, Julie A.'

_publ_section_title
;
 Metal-Assisted Oxo Atom Addition to an Fe(III) Thiolate.
;
_journal_issue 1
_journal_name_full 'Journal of the American Chemical Society'
_journal_page_first 119
_journal_page_last 129
_journal_paper_doi 10.1021/jacs.6b03512
_journal_volume 139
_journal_year 2017
_chemical_formula_moiety 'C15 H27 Fe N3 O2 S2, C8 H20 N'
_chemical_formula_sum 'C23 H47 Fe N4 O2 S2'
_chemical_formula_weight 531.62
_chemical_name_common FePrPrAmideData3
_chemical_name_systematic
; 
'FePrPrAmideData3'
;
_space_group_IT_number 33
_symmetry_cell_setting orthorhombic
_symmetry_Int_Tables_number 33
_symmetry_space_group_name_Hall 'P 2c -2n'
_symmetry_space_group_name_H-M 'P n a 21'
_atom_sites_solution_hydrogens geom
_atom_sites_solution_primary direct
_atom_sites_solution_secondary difmap
_audit_creation_method SHELXL-97
_cell_angle_alpha 90.00
_cell_angle_beta 90.00
_cell_angle_gamma 90.00
_cell_formula_units_Z 4
_cell_length_a 17.9580(3)
_cell_length_b 8.5610(6)
_cell_length_c 18.1560(7)
_cell_measurement_reflns_used 857
_cell_measurement_temperature 130(2)
_cell_measurement_theta_max 28.63
_cell_measurement_theta_min 2.27
_cell_volume 2791.3(2)
_computing_cell_refinement 'HKL Scalepack (Otwinowski & Minor 1997)'
_computing_data_collection KappaCCD
_computing_data_reduction 'HKL Scalepack (Otwinowski & Minor 1997)'
_computing_molecular_graphics 'maXus, Zortep'
_computing_publication_material 'SHELXL-97 (Sheldrick, 1997)'
_computing_structure_refinement 'SHELXL-97 (Sheldrick, 1997)'
_computing_structure_solution SIR97
_diffrn_ambient_temperature 130(2)
_diffrn_measured_fraction_theta_full 0.998
_diffrn_measured_fraction_theta_max 0.945
_diffrn_measurement_device_type 'Nonius KappaCCD'
_diffrn_measurement_method '\f and \w scans'
_diffrn_radiation_monochromator graphite
_diffrn_radiation_source 'fine-focus sealed tube'
_diffrn_radiation_type MoK\a
_diffrn_radiation_wavelength 0.71073
_diffrn_reflns_av_R_equivalents 0.063
_diffrn_reflns_av_sigmaI/netI 0.0718
_diffrn_reflns_limit_h_max 23
_diffrn_reflns_limit_h_min -23
_diffrn_reflns_limit_k_max 11
_diffrn_reflns_limit_k_min -11
_diffrn_reflns_limit_l_max 23
_diffrn_reflns_limit_l_min -23
_diffrn_reflns_number 6353
_diffrn_reflns_theta_full 25.00
_diffrn_reflns_theta_max 28.63
_diffrn_reflns_theta_min 2.27
_exptl_absorpt_coefficient_mu 0.715
_exptl_absorpt_correction_T_max 0.7828
_exptl_absorpt_correction_T_min 0.7252
_exptl_absorpt_correction_type multi-scan
_exptl_absorpt_process_details HKL2000
_exptl_crystal_colour black
_exptl_crystal_density_diffrn 1.265
_exptl_crystal_density_method 'not measured'
_exptl_crystal_description prism
_exptl_crystal_F_000 1148
_exptl_crystal_size_max 0.48
_exptl_crystal_size_mid 0.44
_exptl_crystal_size_min 0.36
_refine_diff_density_max 0.598
_refine_diff_density_min -0.351
_refine_diff_density_rms 0.057
_refine_ls_extinction_method none
_refine_ls_goodness_of_fit_ref 0.940
_refine_ls_hydrogen_treatment constr
_refine_ls_matrix_type full
_refine_ls_number_parameters 326
_refine_ls_number_reflns 6353
_refine_ls_number_restraints 1
_refine_ls_restrained_S_all 0.940
_refine_ls_R_factor_all 0.0868
_refine_ls_R_factor_gt 0.0477
_refine_ls_shift/su_max 0.000
_refine_ls_shift/su_mean 0.000
_refine_ls_structure_factor_coef Fsqd
_refine_ls_weighting_details 'calc w=1/[\s^2^(Fo^2^)+(0.0686P)^2^+0.0000P] where P=(Fo^2^+2Fc^2^)/3'
_refine_ls_weighting_scheme calc
_refine_ls_wR_factor_gt 0.1075
_refine_ls_wR_factor_ref 0.1219
_reflns_number_gt 4146
_reflns_number_total 6353
_reflns_threshold_expression >2sigma(I)
_cod_data_source_file ja6b03512_si_001.cif
_cod_data_source_block shelxl
_cod_depositor_comments
;
The following automatic conversions were performed:

'_symmetry_cell_setting' value 'Orthorhombic' changed to
'orthorhombic' according to
/usr/data/users/saulius/crontab/automatic-downloads/rss-feeds/ACS/lib/dictionaries/cif_core.dic
dictionary named 'cif_core.dic' version 2.4.2 from 2011-04-26.

Automatic conversion script
Id: cif_fix_values 4268 2015-11-12 08:31:59Z antanas 

 Adding full bibliography for 4125390.cif.
;
_cod_database_code 4125390

loop_
_symmetry_equiv_pos_as_xyz
'x, y, z'
'-x, -y, z+1/2'
'-x+1/2, y+1/2, z+1/2'
'x+1/2, -y+1/2, z'

loop_
_atom_site_label
_atom_site_type_symbol
_atom_site_fract_x
_atom_site_fract_y
_atom_site_fract_z
_atom_site_U_iso_or_equiv
_atom_site_adp_type
_atom_site_occupancy
_atom_site_symmetry_multiplicity
_atom_site_calc_flag
_atom_site_refinement_flags
Fe1 Fe 0.13775(3) 0.07427(5) 0.16480(3) 0.03917(14) Uani 1 1 d .
S1 S 0.04198(5) -0.07950(11) 0.19408(6) 0.0440(2) Uani 1 1 d .
S2 S 0.18197(6) 0.23693(11) 0.08101(6) 0.0483(2) Uani 1 1 d .
O1 O -0.01345(15) 0.3094(3) 0.28991(16) 0.0513(7) Uani 1 1 d .
O2 O 0.28665(15) -0.1470(3) 0.03293(17) 0.0539(7) Uani 1 1 d .
N1 N 0.21760(18) 0.0637(4) 0.25740(19) 0.0482(8) Uani 1 1 d .
N2 N 0.08381(18) 0.2358(3) 0.21678(18) 0.0443(7) Uani 1 1 d .
N3 N 0.19480(18) -0.0840(3) 0.11501(19) 0.0429(8) Uani 1 1 d .
N4 N 0.02214(17) -0.4171(3) -0.00638(17) 0.0387(7) Uani 1 1 d .
C1 C -0.07659(19) 0.1095(4) 0.1590(3) 0.0463(9) Uani 1 1 d .
H1A H -0.1097 0.1952 0.1734 0.056 Uiso 1 1 calc R
H1B H -0.1064 0.0181 0.1454 0.056 Uiso 1 1 calc R
H1C H -0.0463 0.1420 0.1168 0.056 Uiso 1 1 calc R
C2 C -0.0716(2) 0.0079(5) 0.2877(2) 0.0496(10) Uani 1 1 d .
H2A H -0.1111 0.0831 0.2990 0.059 Uiso 1 1 calc R
H2B H -0.0396 -0.0054 0.3309 0.059 Uiso 1 1 calc R
H2C H -0.0939 -0.0928 0.2745 0.059 Uiso 1 1 calc R
C3 C -0.0255(2) 0.0679(4) 0.2237(2) 0.0406(8) Uani 1 1 d .
C4 C 0.0160(2) 0.2162(4) 0.2471(2) 0.0422(9) Uani 1 1 d .
C5 C 0.1265(2) 0.3735(5) 0.2403(2) 0.0523(10) Uani 1 1 d .
H5A H 0.0917 0.4557 0.2571 0.063 Uiso 1 1 calc R
H5B H 0.1548 0.4152 0.1978 0.063 Uiso 1 1 calc R
C6 C 0.1800(2) 0.3336(6) 0.3021(3) 0.0641(12) Uani 1 1 d .
H6A H 0.1526 0.2829 0.3429 0.077 Uiso 0.615(7) 1 d PR
H6B H 0.2026 0.4309 0.3213 0.077 Uiso 0.615(7) 1 d PR
H6C H 0.2288 0.3706 0.2894 0.077 Uiso 0.385(7) 1 d PR
H6D H 0.1638 0.3832 0.3467 0.077 Uiso 0.385(7) 1 d PR
C7 C 0.2431(4) 0.2214(9) 0.2756(4) 0.053(2) Uani 0.615(7) 1 d P
H7A H 0.2651 0.2624 0.2296 0.064 Uiso 0.615(7) 1 d PR
H7B H 0.2830 0.2131 0.3131 0.064 Uiso 0.615(7) 1 d PR
C7B C 0.1850(6) 0.1567(16) 0.3184(6) 0.060(4) Uani 0.385(7) 1 d P
H7BA H 0.1360 0.1195 0.3301 0.072 Uiso 0.385(7) 1 d PR
H7BB H 0.2169 0.1443 0.3605 0.072 Uiso 0.385(7) 1 d PR
C8 C 0.1837(4) -0.0118(10) 0.3227(4) 0.057(2) Uani 0.615(7) 1 d P
H8A H 0.2254 -0.0270 0.3568 0.068 Uiso 0.615(7) 1 d PR
H8B H 0.1695 -0.1124 0.3012 0.068 Uiso 0.615(7) 1 d PR
H8C H 0.1412 0.0323 0.3494 0.068 Uiso 0.615(7) 1 d PR
C8B C 0.2901(6) 0.1328(18) 0.2370(7) 0.067(4) Uani 0.385(7) 1 d P
H8BA H 0.3233 0.1267 0.2782 0.080 Uiso 0.385(7) 1 d PR
H8BB H 0.2840 0.2401 0.2227 0.080 Uiso 0.385(7) 1 d PR
H8BC H 0.3103 0.0745 0.1965 0.080 Uiso 0.385(7) 1 d PR
C9 C 0.2843(4) -0.0274(10) 0.2361(4) 0.058(2) Uani 0.615(7) 1 d P
H9A H 0.3208 -0.0223 0.2769 0.070 Uiso 0.615(7) 1 d PR
H9B H 0.3063 0.0254 0.1927 0.070 Uiso 0.615(7) 1 d PR
C9B C 0.2253(7) -0.0962(16) 0.2811(7) 0.064(4) Uani 0.385(7) 1 d P
H9BA H 0.2547 -0.0982 0.3253 0.076 Uiso 0.385(7) 1 d PR
H9BB H 0.1768 -0.1381 0.2911 0.076 Uiso 0.385(7) 1 d PR
C10 C 0.2667(3) -0.2027(6) 0.2167(3) 0.0743(14) Uani 1 1 d .
H10A H 0.3137 -0.2527 0.2008 0.089 Uiso 0.615(7) 1 d PR
H10B H 0.2498 -0.2569 0.2619 0.089 Uiso 0.615(7) 1 d PR
H10C H 0.3093 -0.1467 0.1986 0.089 Uiso 0.385(7) 1 d PR
H10D H 0.2825 -0.3011 0.2367 0.089 Uiso 0.385(7) 1 d PR
C11 C 0.2093(2) -0.2269(4) 0.1564(3) 0.0534(11) Uani 1 1 d .
H11A H 0.2272 -0.3088 0.1223 0.064 Uiso 1 1 calc R
H11B H 0.1622 -0.2641 0.1788 0.064 Uiso 1 1 calc R
C12 C 0.2396(2) -0.0561(4) 0.0575(2) 0.0435(9) Uani 1 1 d .
C13 C 0.2258(2) 0.0995(4) 0.0170(2) 0.0421(9) Uani 1 1 d .
C14 C 0.2998(2) 0.1680(5) -0.0092(2) 0.0526(11) Uani 1 1 d .
H14A H 0.3222 0.0980 -0.0456 0.063 Uiso 1 1 calc R
H14B H 0.3335 0.1795 0.0329 0.063 Uiso 1 1 calc R
H14C H 0.2910 0.2706 -0.0316 0.063 Uiso 1 1 calc R
C15 C 0.1766(2) 0.0707(5) -0.0487(2) 0.0500(10) Uani 1 1 d .
H15A H 0.1991 -0.0099 -0.0800 0.060 Uiso 1 1 calc R
H15B H 0.1713 0.1676 -0.0770 0.060 Uiso 1 1 calc R
H15C H 0.1275 0.0356 -0.0320 0.060 Uiso 1 1 calc R
C16 C -0.0473(2) -0.3308(4) -0.0309(2) 0.0448(9) Uani 1 1 d .
H16A H -0.0505 -0.3369 -0.0852 0.054 Uiso 1 1 calc R
H16B H -0.0912 -0.3859 -0.0106 0.054 Uiso 1 1 calc R
C17 C -0.0519(2) -0.1610(5) -0.0085(2) 0.0509(10) Uani 1 1 d .
H17A H -0.1028 -0.1229 -0.0161 0.061 Uiso 1 1 calc R
H17B H -0.0174 -0.0995 -0.0386 0.061 Uiso 1 1 calc R
H17C H -0.0385 -0.1505 0.0435 0.061 Uiso 1 1 calc R
C18 C 0.0312(2) -0.4096(4) 0.0775(2) 0.0447(9) Uani 1 1 d .
H18A H 0.0724 -0.4801 0.0919 0.054 Uiso 1 1 calc R
H18B H 0.0459 -0.3021 0.0912 0.054 Uiso 1 1 calc R
C19 C -0.0367(2) -0.4533(5) 0.1213(2) 0.0487(10) Uani 1 1 d .
H19A H -0.0248 -0.4514 0.1740 0.058 Uiso 1 1 calc R
H19B H -0.0530 -0.5584 0.1073 0.058 Uiso 1 1 calc R
H19C H -0.0767 -0.3784 0.1112 0.058 Uiso 1 1 calc R
C20 C 0.0168(2) -0.5868(4) -0.0283(2) 0.0425(9) Uani 1 1 d .
H20A H -0.0273 -0.6329 -0.0038 0.051 Uiso 1 1 calc R
H20B H 0.0613 -0.6420 -0.0094 0.051 Uiso 1 1 calc R
C21 C 0.0108(3) -0.6173(5) -0.1102(3) 0.0578(11) Uani 1 1 d .
H21A H 0.0083 -0.7302 -0.1190 0.069 Uiso 1 1 calc R
H21B H 0.0545 -0.5741 -0.1352 0.069 Uiso 1 1 calc R
H21C H -0.0344 -0.5675 -0.1294 0.069 Uiso 1 1 calc R
C22 C 0.0889(2) -0.3364(4) -0.0417(2) 0.0446(9) Uani 1 1 d .
H22A H 0.0792 -0.3252 -0.0951 0.053 Uiso 1 1 calc R
H22B H 0.0933 -0.2300 -0.0208 0.053 Uiso 1 1 calc R
C23 C 0.1622(2) -0.4194(5) -0.0317(3) 0.0509(10) Uani 1 1 d .
H23A H 0.2030 -0.3498 -0.0462 0.061 Uiso 1 1 calc R
H23B H 0.1631 -0.5135 -0.0624 0.061 Uiso 1 1 calc R
H23C H 0.1682 -0.4489 0.0201 0.061 Uiso 1 1 calc R

loop_
_atom_site_aniso_label
_atom_site_aniso_U_11
_atom_site_aniso_U_22
_atom_site_aniso_U_33
_atom_site_aniso_U_23
_atom_site_aniso_U_13
_atom_site_aniso_U_12
Fe1 0.0375(3) 0.0447(3) 0.0353(2) 0.0020(3) -0.0019(2) -0.0021(2)
S1 0.0389(5) 0.0421(5) 0.0511(5) -0.0037(5) 0.0004(4) -0.0029(4)
S2 0.0582(6) 0.0461(5) 0.0404(5) 0.0052(4) 0.0063(5) 0.0044(4)
O1 0.0569(16) 0.0501(16) 0.0469(16) -0.0097(13) 0.0074(14) -0.0046(13)
O2 0.0480(15) 0.0513(16) 0.0623(19) 0.0061(15) 0.0142(14) 0.0077(13)
N1 0.0385(18) 0.063(2) 0.0433(19) 0.0055(17) -0.0036(15) -0.0093(16)
N2 0.0534(18) 0.0402(17) 0.0393(17) -0.0032(14) 0.0038(15) -0.0070(14)
N3 0.0387(18) 0.0434(18) 0.0465(19) 0.0091(15) 0.0025(15) 0.0025(14)
N4 0.0415(17) 0.0367(17) 0.0381(17) 0.0028(13) 0.0064(13) 0.0024(13)
C1 0.045(2) 0.050(2) 0.044(2) -0.008(2) -0.003(2) 0.0011(15)
C2 0.055(2) 0.044(2) 0.049(2) 0.0031(19) 0.006(2) -0.0048(19)
C3 0.042(2) 0.043(2) 0.0364(19) 0.0000(16) -0.0004(16) -0.0021(16)
C4 0.051(2) 0.044(2) 0.0314(19) 0.0024(17) -0.0023(17) 0.0036(17)
C5 0.060(3) 0.051(2) 0.046(2) -0.0028(19) 0.002(2) -0.017(2)
C6 0.064(3) 0.074(3) 0.054(3) -0.015(2) -0.005(2) -0.024(2)
C7 0.042(4) 0.078(5) 0.041(4) 0.009(3) -0.014(3) -0.016(4)
C7B 0.037(6) 0.105(11) 0.038(6) 0.005(6) -0.004(5) -0.030(6)
C8 0.050(4) 0.084(6) 0.037(4) 0.018(4) 0.001(3) -0.014(4)
C8B 0.035(6) 0.113(12) 0.052(7) -0.014(7) -0.003(5) -0.031(7)
C9 0.037(4) 0.094(6) 0.043(4) -0.001(4) -0.003(3) -0.002(4)
C9B 0.042(7) 0.098(10) 0.051(7) 0.025(7) -0.005(6) -0.009(6)
C10 0.075(3) 0.073(3) 0.075(3) 0.018(3) -0.023(3) 0.022(2)
C11 0.043(2) 0.055(2) 0.062(3) 0.015(2) 0.001(2) 0.0062(17)
C12 0.036(2) 0.050(2) 0.045(2) 0.0067(18) 0.0005(18) -0.0001(18)
C13 0.039(2) 0.048(2) 0.040(2) 0.0023(17) 0.0006(16) 0.0041(15)
C14 0.048(2) 0.047(2) 0.062(3) 0.011(2) 0.002(2) -0.0017(18)
C15 0.054(2) 0.053(2) 0.043(2) 0.0051(19) -0.0028(19) -0.0038(18)
C16 0.049(2) 0.042(2) 0.044(2) 0.0032(17) 0.0006(18) 0.0066(17)
C17 0.053(2) 0.045(2) 0.055(3) -0.0023(19) -0.002(2) 0.0085(18)
C18 0.050(2) 0.049(2) 0.036(2) 0.0010(18) 0.0039(18) 0.0014(16)
C19 0.050(2) 0.052(2) 0.044(2) 0.0050(18) 0.0077(19) -0.0007(17)
C20 0.047(2) 0.0353(19) 0.045(2) 0.0006(16) 0.0021(18) 0.0058(16)
C21 0.075(3) 0.047(2) 0.052(3) -0.0100(19) -0.001(2) 0.001(2)
C22 0.051(2) 0.041(2) 0.042(2) 0.0022(17) 0.0077(19) -0.0053(17)
C23 0.046(2) 0.052(2) 0.055(3) 0.0044(19) 0.012(2) -0.0028(18)

loop_
_atom_type_symbol
_atom_type_description
_atom_type_scat_dispersion_real
_atom_type_scat_dispersion_imag
_atom_type_scat_source
C C 0.0033 0.0016 'International Tables Vol C Tables 4.2.6.8 and 6.1.1.4'
H H 0.0000 0.0000 'International Tables Vol C Tables 4.2.6.8 and 6.1.1.4'
N N 0.0061 0.0033 'International Tables Vol C Tables 4.2.6.8 and 6.1.1.4'
S S 0.1246 0.1234 'International Tables Vol C Tables 4.2.6.8 and 6.1.1.4'
O O 0.0106 0.0060 'International Tables Vol C Tables 4.2.6.8 and 6.1.1.4'
Fe Fe 0.3463 0.8444 'International Tables Vol C Tables 4.2.6.8 and 6.1.1.4'

loop_
_geom_angle_atom_site_label_1
_geom_angle_atom_site_label_2
_geom_angle_atom_site_label_3
_geom_angle
N3 Fe1 N2 177.83(14)
N3 Fe1 S2 85.93(10)
N2 Fe1 S2 93.76(10)
N3 Fe1 N1 89.03(14)
N2 Fe1 N1 89.03(14)
S2 Fe1 N1 108.43(9)
N3 Fe1 S1 96.14(10)
N2 Fe1 S1 85.37(9)
S2 Fe1 S1 144.40(5)
N1 Fe1 S1 107.14(9)
C3 S1 Fe1 100.01(12)
C13 S2 Fe1 100.75(13)
C9B N1 C7 141.1(6)
C9B N1 C8B 111.7(8)
C7 N1 C8B 54.0(6)
C9B N1 C9 60.0(6)
C7 N1 C9 107.0(4)
C8B N1 C9 55.5(6)
C9B N1 C8 52.1(6)
C7 N1 C8 110.5(5)
C8B N1 C8 137.6(6)
C9 N1 C8 108.2(5)
C9B N1 C7B 108.9(8)
C7 N1 C7B 57.3(5)
C8B N1 C7B 108.7(7)
C9 N1 C7B 142.8(6)
C8 N1 C7B 58.3(6)
C9B N1 Fe1 109.2(5)
C7 N1 Fe1 109.7(3)
C8B N1 Fe1 111.3(5)
C9 N1 Fe1 110.3(3)
C8 N1 Fe1 111.1(3)
C7B N1 Fe1 106.9(5)
C4 N2 C5 116.9(3)
C4 N2 Fe1 124.3(2)
C5 N2 Fe1 117.0(3)
C12 N3 C11 116.3(3)
C12 N3 Fe1 124.1(3)
C11 N3 Fe1 116.3(3)
C20 N4 C16 109.8(3)
C20 N4 C22 112.0(3)
C16 N4 C22 107.6(3)
C20 N4 C18 108.0(3)
C16 N4 C18 111.0(3)
C22 N4 C18 108.4(3)
C3 C1 H1A 109.5
C3 C1 H1B 109.5
H1A C1 H1B 109.5
C3 C1 H1C 109.5
H1A C1 H1C 109.5
H1B C1 H1C 109.5
C3 C2 H2A 109.5
C3 C2 H2B 109.5
H2A C2 H2B 109.5
C3 C2 H2C 109.5
H2A C2 H2C 109.5
H2B C2 H2C 109.5
C2 C3 C4 109.5(3)
C2 C3 C1 109.9(3)
C4 C3 C1 108.1(3)
C2 C3 S1 110.7(3)
C4 C3 S1 109.3(3)
C1 C3 S1 109.4(3)
O1 C4 N2 124.4(3)
O1 C4 C3 120.2(3)
N2 C4 C3 115.4(3)
N2 C5 C6 111.4(4)
N2 C5 H5A 109.3
C6 C5 H5A 109.3
N2 C5 H5B 109.3
C6 C5 H5B 109.3
H5A C5 H5B 108.0
C5 C6 C7B 113.5(5)
C5 C6 C7 111.8(4)
C5 C6 H6A 109.7
C7B C6 H6A 57.1
C7 C6 H6A 108.7
C5 C6 H6B 109.3
C7B C6 H6B 137.2
C7 C6 H6B 109.2
H6A C6 H6B 108.0
C5 C6 H6C 109.1
C7B C6 H6C 108.4
C7 C6 H6C 57.7
H6A C6 H6C 141.1
H6B C6 H6C 55.5
C5 C6 H6D 109.5
C7B C6 H6D 106.8
C7 C6 H6D 138.7
H6A C6 H6D 54.0
H6B C6 H6D 56.9
H6C C6 H6D 109.5
C8B C7 N1 63.5(6)
C7B C7 N1 62.1(6)
C8B C7 C6 166.1(8)
C7B C7 C6 62.4(7)
N1 C7 C6 114.2(5)
C8B C7 H6C 140.2
C7B C7 H6C 97.6
N1 C7 H6C 150.5
C8B C7 H7A 60.3
C7B C7 H7A 153.9
N1 C7 H7A 105.1
C6 C7 H7A 109.4
H6C C7 H7A 83.9
C8B C7 H7B 82.1
C7B C7 H7B 97.4
N1 C7 H7B 108.4
C6 C7 H7B 111.0
H6C C7 H7B 94.6
H7A C7 H7B 108.5
N1 C7 H8BB 97.5
C6 C7 H8BB 126.8
H6C C7 H8BB 97.9
H7B C7 H8BB 96.6
C8 C7B N1 60.8(6)
C8 C7B C6 171.0(9)
N1 C7B C6 113.9(8)
C8 C7B H7BA 69.0
N1 C7B H7BA 110.4
C6 C7B H7BA 108.3
H6A C7B H7BA 77.9
C7 C7B H7BB 92.4
C8 C7B H7BB 81.7
N1 C7B H7BB 107.4
C6 C7B H7BB 107.2
H6A C7B H7BB 95.0
H7BA C7B H7BB 109.5
C9B C8 C7B 121.3(8)
C9B C8 N1 62.4(6)
C7B C8 N1 60.9(5)
C9B C8 H7BA 148.4
N1 C8 H7BA 88.8
C9B C8 H8A 81.5
C7B C8 H8A 98.9
N1 C8 H8A 104.5
H7BA C8 H8A 120.4
C9B C8 H8B 54.7
C7B C8 H8B 149.4
N1 C8 H8B 99.8
H7BA C8 H8B 125.2
H8A C8 H8B 109.5
C9B C8 H8C 163.8
C7B C8 H8C 69.9
N1 C8 H8C 123.3
H8A C8 H8C 109.5
H8B C8 H8C 109.5
C7B C8 H9BA 119.2
N1 C8 H9BA 83.7
H7BA C8 H9BA 156.3
H8B C8 H9BA 78.2
H8C C8 H9BA 148.3
C7B C8 H9BB 148.7
N1 C8 H9BB 93.0
H7BA C8 H9BB 132.8
H8A C8 H9BB 104.7
H8C C8 H9BB 119.4
H9BA C8 H9BB 70.2
C7 C8B C9 121.7(9)
C7 C8B N1 62.5(6)
C9 C8B N1 62.4(6)
C7 C8B H7A 45.6
C9 C8B H7A 152.8
N1 C8B H7A 94.0
C9 C8B H7B 116.5
N1 C8B H7B 83.2
H7A C8B H7B 70.1
C7 C8B H8BA 90.8
C9 C8B H8BA 90.1
N1 C8B H8BA 109.3
H7A C8B H8BA 111.6
H7B C8B H8BA 51.6
C7 C8B H8BB 61.8
C9 C8B H8BB 160.3
N1 C8B H8BB 110.6
H7B C8B H8BB 78.9
H8BA C8B H8BB 109.5
C7 C8B H8BC 159.8
C9 C8B H8BC 60.1
N1 C8B H8BC 108.5
H7A C8B H8BC 122.3
H7B C8B H8BC 160.9
H8BA C8B H8BC 109.5
H8BB C8B H8BC 109.5
C7 C8B H9B 154.1
N1 C8B H9B 94.1
H7A C8B H9B 133.6
H7B C8B H9B 156.2
H8BA C8B H9B 108.4
H8BB C8B H9B 123.6
C8B C9 C9B 116.7(9)
C8B C9 N1 62.1(6)
C9B C9 N1 58.7(6)
C8B C9 C10 165.7(8)
C9B C9 C10 66.1(7)
N1 C9 C10 113.5(5)
C9B C9 H8BC 153.3
N1 C9 H8BC 95.0
C10 C9 H8BC 128.7
C8B C9 H9A 84.1
C9B C9 H9A 94.5
N1 C9 H9A 108.5
C10 C9 H9A 110.0
H8BC C9 H9A 98.9
C8B C9 H9B 61.5
C9B C9 H9B 156.6
N1 C9 H9B 106.8
C10 C9 H9B 109.8
H9A C9 H9B 108.1
C8B C9 H10C 139.4
C9B C9 H10C 103.0
N1 C9 H10C 145.7
H8BC C9 H10C 96.9
H9A C9 H10C 101.3
H9B C9 H10C 78.8
C8 C9B N1 65.5(7)
C8 C9B C9 121.6(11)
N1 C9B C9 61.3(6)
C8 C9B C10 169.7(10)
N1 C9B C10 110.8(8)
C9 C9B C10 60.2(6)
N1 C9B H8A 84.2
C9 C9B H8A 110.8
C10 C9B H8A 149.9
C8 C9B H8B 48.1
N1 C9B H8B 97.7
C9 C9B H8B 156.4
C10 C9B H8B 125.8
H8A C9B H8B 75.0
C8 C9B H9BA 80.7
N1 C9B H9BA 108.6
C9 C9B H9BA 94.5
C10 C9B H9BA 109.5
H8B C9B H9BA 103.1
C8 C9B H9BB 64.6
N1 C9B H9BB 108.9
C9 C9B H9BB 156.1
C10 C9B H9BB 109.5
H8A C9B H9BB 88.5
H9BA C9B H9BB 109.5
C8 C9B H10B 146.2
N1 C9B H10B 146.9
C9 C9B H10B 91.6
H8A C9B H10B 125.6
H8B C9B H10B 103.6
H9BA C9B H10B 91.0
H9BB C9B H10B 88.1
C11 C10 C9 115.3(4)
C11 C10 C9B 106.2(5)
C9 C10 C9B 53.7(5)
C11 C10 H10A 108.0
C9 C10 H10A 107.8
C9B C10 H10A 145.7
C11 C10 H10B 109.0
C9 C10 H10B 108.9
C9B C10 H10B 62.3
H10A C10 H10B 107.6
C11 C10 H10C 111.2
C9 C10 H10C 56.0
C9B C10 H10C 108.8
H10A C10 H10C 55.7
H10B C10 H10C 139.6
C11 C10 H10D 110.7
C9 C10 H10D 133.9
C9B C10 H10D 110.4
H10A C10 H10D 58.7
H10B C10 H10D 50.7
H10C C10 H10D 109.5
N3 C11 C10 112.2(3)
N3 C11 H11A 109.2
C10 C11 H11A 109.2
N3 C11 H11B 109.2
C10 C11 H11B 109.2
H11A C11 H11B 107.9
O2 C12 N3 125.5(4)
O2 C12 C13 118.9(4)
N3 C12 C13 115.4(3)
C15 C13 C14 109.0(3)
C15 C13 C12 109.3(3)
C14 C13 C12 109.9(3)
C15 C13 S2 110.9(3)
C14 C13 S2 109.0(3)
C12 C13 S2 108.8(3)
C13 C14 H14A 109.5
C13 C14 H14B 109.5
H14A C14 H14B 109.5
C13 C14 H14C 109.5
H14A C14 H14C 109.5
H14B C14 H14C 109.5
C13 C15 H15A 109.5
C13 C15 H15B 109.5
H15A C15 H15B 109.5
C13 C15 H15C 109.5
H15A C15 H15C 109.5
H15B C15 H15C 109.5
C17 C16 N4 115.8(3)
C17 C16 H16A 108.3
N4 C16 H16A 108.3
C17 C16 H16B 108.3
N4 C16 H16B 108.3
H16A C16 H16B 107.4
C16 C17 H17A 109.5
C16 C17 H17B 109.5
H17A C17 H17B 109.5
C16 C17 H17C 109.5
H17A C17 H17C 109.5
H17B C17 H17C 109.5
C19 C18 N4 115.4(3)
C19 C18 H18A 108.4
N4 C18 H18A 108.4
C19 C18 H18B 108.4
N4 C18 H18B 108.4
H18A C18 H18B 107.5
C18 C19 H19A 109.5
C18 C19 H19B 109.5
H19A C19 H19B 109.5
C18 C19 H19C 109.5
H19A C19 H19C 109.5
H19B C19 H19C 109.5
N4 C20 C21 115.5(3)
N4 C20 H20A 108.4
C21 C20 H20A 108.4
N4 C20 H20B 108.4
C21 C20 H20B 108.4
H20A C20 H20B 107.5
C20 C21 H21A 109.5
C20 C21 H21B 109.5
H21A C21 H21B 109.5
C20 C21 H21C 109.5
H21A C21 H21C 109.5
H21B C21 H21C 109.5
C23 C22 N4 115.0(3)
C23 C22 H22A 108.5
N4 C22 H22A 108.5
C23 C22 H22B 108.5
N4 C22 H22B 108.5
H22A C22 H22B 107.5
C22 C23 H23A 109.5
C22 C23 H23B 109.5
H23A C23 H23B 109.5
C22 C23 H23C 109.5
H23A C23 H23C 109.5
H23B C23 H23C 109.5

loop_
_geom_bond_atom_site_label_1
_geom_bond_atom_site_label_2
_geom_bond_distance
Fe1 N3 1.924(3)
Fe1 N2 1.934(3)
Fe1 S2 2.2100(12)
Fe1 N1 2.212(3)
Fe1 S1 2.2302(10)
S1 C3 1.830(4)
S2 C13 1.831(4)
O1 C4 1.233(4)
O2 C12 1.232(5)
N1 C9B 1.442(13)
N1 C7 1.463(8)
N1 C8B 1.477(11)
N1 C9 1.481(8)
N1 C8 1.481(7)
N1 C7B 1.484(13)
N2 C4 1.347(5)
N2 C5 1.469(5)
N3 C12 1.340(5)
N3 C11 1.460(5)
N4 C20 1.510(4)
N4 C16 1.516(5)
N4 C22 1.525(4)
N4 C18 1.534(5)
C1 C3 1.532(6)
C1 H1A 0.9800
C1 H1B 0.9800
C1 H1C 0.9800
C2 C3 1.516(5)
C2 H2A 0.9800
C2 H2B 0.9800
C2 H2C 0.9800
C3 C4 1.532(5)
C5 C6 1.517(6)
C5 H5A 0.9900
C5 H5B 0.9900
C6 C7B 1.546(15)
C6 C7 1.561(9)
C6 H6A 0.9900
C6 H6B 0.9900
C6 H6C 0.9600
C6 H6D 0.9600
C7 C8B 1.334(15)
C7 C7B 1.413(12)
C7 H7A 0.9900
C7 H7B 0.9900
C7 H8BB 1.2211
C7B C8 1.444(16)
C7B H7BA 0.9601
C7B H7BB 0.9600
C8 C9B 1.285(15)
C8 H8A 0.9800
C8 H8B 0.9800
C8 H8C 0.9800
C8B C9 1.376(16)
C8B H8BA 0.9600
C8B H8BB 0.9600
C8B H8BC 0.9600
C9 C9B 1.461(14)
C9 C10 1.573(9)
C9 H9A 0.9900
C9 H9B 0.9900
C9B C10 1.658(16)
C9B H9BA 0.9600
C9B H9BB 0.9600
C10 C11 1.518(7)
C10 H10A 0.9900
C10 H10B 0.9900
C10 H10C 0.9600
C10 H10D 0.9600
C11 H11A 0.9900
C11 H11B 0.9900
C12 C13 1.541(5)
C13 C15 1.505(6)
C13 C14 1.528(5)
C14 H14A 0.9800
C14 H14B 0.9800
C14 H14C 0.9800
C15 H15A 0.9800
C15 H15B 0.9800
C15 H15C 0.9800
C16 C17 1.511(5)
C16 H16A 0.9900
C16 H16B 0.9900
C17 H17A 0.9800
C17 H17B 0.9800
C17 H17C 0.9800
C18 C19 1.503(5)
C18 H18A 0.9900
C18 H18B 0.9900
C19 H19A 0.9800
C19 H19B 0.9800
C19 H19C 0.9800
C20 C21 1.513(6)
C20 H20A 0.9900
C20 H20B 0.9900
C21 H21A 0.9800
C21 H21B 0.9800
C21 H21C 0.9800
C22 C23 1.507(6)
C22 H22A 0.9900
C22 H22B 0.9900
C23 H23A 0.9800
C23 H23B 0.9800
C23 H23C 0.9800

loop_
_geom_torsion_atom_site_label_1
_geom_torsion_atom_site_label_2
_geom_torsion_atom_site_label_3
_geom_torsion_atom_site_label_4
_geom_torsion
N3 Fe1 S1 C3 -167.88(16)
N2 Fe1 S1 C3 13.68(17)
S2 Fe1 S1 C3 -76.31(15)
N1 Fe1 S1 C3 101.23(16)
N3 Fe1 S2 C13 9.66(16)
N2 Fe1 S2 C13 -172.49(16)
N1 Fe1 S2 C13 97.28(16)
S1 Fe1 S2 C13 -85.19(14)
N3 Fe1 N1 C9B -52.6(6)
N2 Fe1 N1 C9B 128.4(6)
S2 Fe1 N1 C9B -138.0(6)
S1 Fe1 N1 C9B 43.6(6)
N3 Fe1 N1 C7 129.2(4)
N2 Fe1 N1 C7 -49.8(4)
S2 Fe1 N1 C7 43.8(4)
S1 Fe1 N1 C7 -134.7(3)
N3 Fe1 N1 C8B 71.3(7)
N2 Fe1 N1 C8B -107.7(7)
S2 Fe1 N1 C8B -14.1(7)
S1 Fe1 N1 C8B 167.4(7)
N3 Fe1 N1 C9 11.6(4)
N2 Fe1 N1 C9 -167.4(4)
S2 Fe1 N1 C9 -73.8(4)
S1 Fe1 N1 C9 107.7(4)
N3 Fe1 N1 C8 -108.4(4)
N2 Fe1 N1 C8 72.6(4)
S2 Fe1 N1 C8 166.3(4)
S1 Fe1 N1 C8 -12.2(4)
N3 Fe1 N1 C7B -170.2(5)
N2 Fe1 N1 C7B 10.8(5)
S2 Fe1 N1 C7B 104.4(5)
S1 Fe1 N1 C7B -74.1(5)
S2 Fe1 N2 C4 141.7(3)
N1 Fe1 N2 C4 -109.9(3)
S1 Fe1 N2 C4 -2.6(3)
S2 Fe1 N2 C5 -54.0(3)
N1 Fe1 N2 C5 54.4(3)
S1 Fe1 N2 C5 161.7(3)
S2 Fe1 N3 C12 3.2(3)
N1 Fe1 N3 C12 -105.4(3)
S1 Fe1 N3 C12 147.5(3)
S2 Fe1 N3 C11 162.0(3)
N1 Fe1 N3 C11 53.4(3)
S1 Fe1 N3 C11 -53.7(3)
Fe1 S1 C3 C2 -143.6(3)
Fe1 S1 C3 C4 -23.0(3)
Fe1 S1 C3 C1 95.2(2)
C5 N2 C4 O1 3.6(6)
Fe1 N2 C4 O1 167.9(3)
C5 N2 C4 C3 -177.6(3)
Fe1 N2 C4 C3 -13.3(5)
C2 C3 C4 O1 -35.2(5)
C1 C3 C4 O1 84.5(4)
S1 C3 C4 O1 -156.6(3)
C2 C3 C4 N2 145.9(3)
C1 C3 C4 N2 -94.4(4)
S1 C3 C4 N2 24.6(4)
C4 N2 C5 C6 95.4(4)
Fe1 N2 C5 C6 -70.0(4)
N2 C5 C6 C7B 7.8(6)
N2 C5 C6 C7 66.8(5)
C9B N1 C7 C8B 80.1(12)
C9 N1 C7 C8B 17.1(8)
C8 N1 C7 C8B 134.6(8)
C7B N1 C7 C8B 159.6(9)
Fe1 N1 C7 C8B -102.6(7)
C9B N1 C7 C7B -79.5(12)
C8B N1 C7 C7B -159.6(9)
C9 N1 C7 C7B -142.5(7)
C8 N1 C7 C7B -25.0(7)
Fe1 N1 C7 C7B 97.8(6)
C9B N1 C7 C6 -115.1(10)
C8B N1 C7 C6 164.8(9)
C9 N1 C7 C6 -178.1(5)
C8 N1 C7 C6 -60.6(6)
C7B N1 C7 C6 -35.6(7)
Fe1 N1 C7 C6 62.2(5)
C5 C6 C7 C8B 9(3)
C7B C6 C7 C8B 113(3)
C5 C6 C7 C7B -104.0(6)
C5 C6 C7 N1 -68.5(6)
C7B C6 C7 N1 35.5(6)
C8B C7 C7B C8 5.2(13)
N1 C7 C7B C8 26.8(6)
C6 C7 C7B C8 170.0(10)
C8B C7 C7B N1 -21.6(9)
C6 C7 C7B N1 143.2(6)
C8B C7 C7B C6 -164.8(9)
N1 C7 C7B C6 -143.2(6)
C9B N1 C7B C7 139.2(7)
C8B N1 C7B C7 17.3(8)
C9 N1 C7B C7 74.3(11)
C8 N1 C7B C7 152.3(7)
Fe1 N1 C7B C7 -103.0(4)
C9B N1 C7B C8 -13.1(7)
C7 N1 C7B C8 -152.3(7)
C8B N1 C7B C8 -135.0(8)
C9 N1 C7B C8 -78.0(10)
Fe1 N1 C7B C8 104.8(4)
C9B N1 C7B C6 175.1(7)
C7 N1 C7B C6 35.9(5)
C8B N1 C7B C6 53.2(10)
C9 N1 C7B C6 110.2(10)
C8 N1 C7B C6 -171.8(9)
Fe1 N1 C7B C6 -67.1(7)
C5 C6 C7B C7 100.6(5)
C5 C6 C7B N1 65.8(8)
C7 C6 C7B N1 -34.8(5)
C7 C7B C8 C9B -10.4(13)
N1 C7B C8 C9B 16.3(9)
C7 C7B C8 N1 -26.7(7)
C7 N1 C8 C9B -139.6(8)
C8B N1 C8 C9B -81.1(12)
C9 N1 C8 C9B -22.8(8)
C7B N1 C8 C9B -164.3(9)
Fe1 N1 C8 C9B 98.4(7)
C9B N1 C8 C7B 164.3(9)
C7 N1 C8 C7B 24.7(6)
C8B N1 C8 C7B 83.2(12)
C9 N1 C8 C7B 141.5(6)
Fe1 N1 C8 C7B -97.3(5)
C7B C7 C8B C9 0.5(16)
N1 C7 C8B C9 -20.9(8)
C6 C7 C8B C9 -105(3)
C7B C7 C8B N1 21.3(9)
C6 C7 C8B N1 -84(3)
C9B N1 C8B C7 -138.2(8)
C9 N1 C8B C7 -160.0(9)
C8 N1 C8B C7 -81.1(11)
C7B N1 C8B C7 -18.0(9)
Fe1 N1 C8B C7 99.4(5)
C9B N1 C8B C9 21.8(9)
C7 N1 C8B C9 160.0(9)
C8 N1 C8B C9 78.9(10)
C7B N1 C8B C9 142.0(7)
Fe1 N1 C8B C9 -100.6(6)
C7 C8B C9 C9B -1.5(15)
N1 C8B C9 C9B -22.4(8)
C7 C8B C9 N1 20.9(8)
C7 C8B C9 C10 97(3)
N1 C8B C9 C10 76(3)
C9B N1 C9 C8B -156.5(9)
C7 N1 C9 C8B -16.8(7)
C8 N1 C9 C8B -135.8(7)
C7B N1 C9 C8B -74.7(11)
Fe1 N1 C9 C8B 102.5(7)
C7 N1 C9 C9B 139.7(7)
C8B N1 C9 C9B 156.5(9)
C8 N1 C9 C9B 20.7(7)
C7B N1 C9 C9B 81.8(11)
Fe1 N1 C9 C9B -101.0(7)
C9B N1 C9 C10 38.7(7)
C7 N1 C9 C10 178.4(5)
C8B N1 C9 C10 -164.8(9)
C8 N1 C9 C10 59.3(6)
C7B N1 C9 C10 120.5(9)
Fe1 N1 C9 C10 -62.3(6)
C7B C8 C9B N1 -16.1(9)
C7B C8 C9B C9 9.9(15)
N1 C8 C9B C9 26.0(8)
C7B C8 C9B C10 -87(6)
N1 C8 C9B C10 -71(6)
C7 N1 C9B C8 75.1(10)
C8B N1 C9B C8 134.1(7)
C9 N1 C9B C8 154.8(8)
C7B N1 C9B C8 14.1(7)
Fe1 N1 C9B C8 -102.2(6)
C7 N1 C9B C9 -79.7(11)
C8B N1 C9B C9 -20.7(8)
C8 N1 C9B C9 -154.8(8)
C7B N1 C9B C9 -140.7(6)
Fe1 N1 C9B C9 102.9(5)
C7 N1 C9B C10 -115.3(10)
C8B N1 C9B C10 -56.2(10)
C9 N1 C9B C10 -35.5(6)
C8 N1 C9B C10 169.6(11)
C7B N1 C9B C10 -176.3(7)
Fe1 N1 C9B C10 67.4(7)
C8B C9 C9B C8 -3.8(15)
N1 C9 C9B C8 -27.0(8)
C10 C9 C9B C8 -168.2(12)
C8B C9 C9B N1 23.2(9)
C10 C9 C9B N1 -141.2(6)
C8B C9 C9B C10 164.4(9)
N1 C9 C9B C10 141.2(6)
C8B C9 C10 C11 -13(3)
C9B C9 C10 C11 92.1(7)
N1 C9 C10 C11 56.4(7)
C8B C9 C10 C9B -105(3)
N1 C9 C10 C9B -35.7(6)
C8 C9B C10 C11 -7(6)
N1 C9B C10 C11 -73.8(8)
C9 C9B C10 C11 -109.8(5)
C8 C9B C10 C9 103(6)
N1 C9B C10 C9 36.0(6)
C12 N3 C11 C10 87.3(5)
Fe1 N3 C11 C10 -73.1(4)
C9 C10 C11 N3 14.4(6)
C9B C10 C11 N3 71.4(6)
C11 N3 C12 O2 7.4(6)
Fe1 N3 C12 O2 166.1(3)
C11 N3 C12 C13 -177.0(3)
Fe1 N3 C12 C13 -18.3(5)
O2 C12 C13 C15 79.6(5)
N3 C12 C13 C15 -96.3(4)
O2 C12 C13 C14 -40.0(5)
N3 C12 C13 C14 144.0(4)
O2 C12 C13 S2 -159.2(3)
N3 C12 C13 S2 24.8(4)
Fe1 S2 C13 C15 100.4(3)
Fe1 S2 C13 C14 -139.6(3)
Fe1 S2 C13 C12 -19.9(3)
C20 N4 C16 C17 176.5(3)
C22 N4 C16 C17 -61.3(4)
C18 N4 C16 C17 57.1(4)
C20 N4 C18 C19 -70.7(4)
C16 N4 C18 C19 49.7(4)
C22 N4 C18 C19 167.7(3)
C16 N4 C20 C21 61.3(4)
C22 N4 C20 C21 -58.2(4)
C18 N4 C20 C21 -177.6(4)
C20 N4 C22 C23 -51.4(4)
C16 N4 C22 C23 -172.2(3)
C18 N4 C22 C23 67.7(4)
